data_4340369
loop_
_publ_author_name
'Rancan, Marzio'
'Tessarolo, Jacopo'
'Casarin, Maurizio'
'Zanonato, Pier Luigi'
'Quici, Silvio'
'Armelao, Lidia'

_publ_section_title
;
 Double level selection in a constitutional dynamic library of
 coordination driven supramolecular polygons.
;
_journal_issue 14
_journal_name_full 'Inorganic chemistry'
_journal_page_first 7276
_journal_page_last 7287
_journal_paper_doi 10.1021/ic500573e
_journal_volume 53
_journal_year 2014
_chemical_formula_moiety 'C54 H60 Cu3 N4 O12'
_chemical_formula_sum 'C54 H60 Cu3 N4 O12'
_chemical_formula_weight 1147.68
_chemical_name_systematic
;
 ? 
;
_space_group_crystal_system monoclinic
_space_group_IT_number 14
_space_group_name_Hall '-P 2yn'
_space_group_name_H-M_alt 'P 1 21/n 1'
_symmetry_space_group_name_Hall '-P 2yn'
_symmetry_space_group_name_H-M 'P 1 21/n 1'
_atom_sites_solution_hydrogens geom
_atom_sites_solution_primary direct
_atom_sites_solution_secondary difmap
_audit_creation_date 2013-11-12
_audit_creation_method
;
Olex2 1.2
(compiled 2013.09.17 svn.r2790 for OlexSys, GUI svn.r4601)
;
_cell_angle_alpha 90.00
_cell_angle_beta 93.368(3)
_cell_angle_gamma 90.00
_cell_formula_units_Z 4
_cell_length_a 13.0239(5)
_cell_length_b 18.7309(8)
_cell_length_c 27.4524(9)
_cell_measurement_reflns_used 13957
_cell_measurement_temperature 299(1)
_cell_volume 6685.4(4)
_computing_cell_refinement
;
CrysAlisPro, Agilent Technologies,
Version 1.171.36.28 (release 01-02-2013 CrysAlis171 .NET)
(compiled Feb  1 2013,16:14:44)
;
_computing_molecular_graphics
;
O. V. Dolomanov, L. J. Bourhis, R. J. Gildea, J. A. K. Howard and H. Puschmann,
OLEX2: a complete structure solution, refinement and analysis program.
J. Appl. Cryst. (2009). 42, 339-341.
;
_computing_publication_material
;
O. V. Dolomanov, L. J. Bourhis, R. J. Gildea, J. A. K. Howard and H. Puschmann,
OLEX2: a complete structure solution, refinement and analysis program.
J. Appl. Cryst. (2009). 42, 339-341.
;
_computing_structure_refinement
;
SHELX, G.M. Sheldrick, Acta Cryst.
(2008). A64, 112-122
;
_computing_structure_solution
;
SHELX, G.M. Sheldrick, Acta Cryst.
(2008). A64, 112-122
;
_diffrn_ambient_temperature 299(1)
_diffrn_detector_area_resol_mean 16.1274
_diffrn_measured_fraction_theta_full 0.9925
_diffrn_measured_fraction_theta_max 0.9986
_diffrn_measurement_device_type 'Xcalibur, Eos, Gemini'
_diffrn_measurement_method '\w scans'
_diffrn_orient_matrix_UB_11 0.0238270000
_diffrn_orient_matrix_UB_12 -0.0182102000
_diffrn_orient_matrix_UB_13 0.0202856000
_diffrn_orient_matrix_UB_21 -0.0370034000
_diffrn_orient_matrix_UB_22 0.0143730000
_diffrn_orient_matrix_UB_23 0.0152255000
_diffrn_orient_matrix_UB_31 -0.0322795000
_diffrn_orient_matrix_UB_32 -0.0299555000
_diffrn_orient_matrix_UB_33 -0.0050202000
_diffrn_radiation_monochromator graphite
_diffrn_radiation_type 'Mo K\a'
_diffrn_radiation_wavelength 0.7107
_diffrn_reflns_av_R_equivalents 0.0604
_diffrn_reflns_av_unetI/netI 0.0366
_diffrn_reflns_limit_h_max 14
_diffrn_reflns_limit_h_min -14
_diffrn_reflns_limit_k_max 20
_diffrn_reflns_limit_k_min -20
_diffrn_reflns_limit_l_max 30
_diffrn_reflns_limit_l_min -30
_diffrn_reflns_number 40088
_diffrn_reflns_theta_full 23.21
_diffrn_reflns_theta_max 23.21
_diffrn_reflns_theta_min 2.22
_diffrn_source 'Enhance (Mo) X-ray Source'
_exptl_absorpt_coefficient_mu 0.997
_exptl_absorpt_correction_T_max 1.00000
_exptl_absorpt_correction_T_min 0.68372
_exptl_absorpt_correction_type multi-scan
_exptl_absorpt_process_details
;
CrysAlisPro, Agilent Technologies,
Version 1.171.36.28 (release 01-02-2013 CrysAlis171 .NET)
(compiled Feb  1 2013,16:14:44)
Empirical absorption correction using spherical harmonics,
 implemented in SCALE3 ABSPACK scaling algorithm.
;
_exptl_crystal_colour green
_exptl_crystal_colour_primary green
_exptl_crystal_density_diffrn 1.140
_exptl_crystal_density_method 'not measured'
_exptl_crystal_description block
_exptl_crystal_F_000 2380
_exptl_crystal_recrystallization_method CHCl3/EtOH
_exptl_crystal_size_max 0.6
_exptl_crystal_size_mid 0.5
_exptl_crystal_size_min 0.3
_refine_diff_density_max 0.814
_refine_diff_density_min -0.692
_refine_diff_density_rms 0.063
_refine_ls_extinction_method none
_refine_ls_goodness_of_fit_ref 1.098
_refine_ls_hydrogen_treatment constr
_refine_ls_matrix_type full
_refine_ls_number_parameters 670
_refine_ls_number_reflns 9535
_refine_ls_number_restraints 1074
_refine_ls_restrained_S_all 1.045
_refine_ls_R_factor_all 0.0612
_refine_ls_R_factor_gt 0.0508
_refine_ls_shift/su_max 0.020
_refine_ls_shift/su_mean 0.000
_refine_ls_structure_factor_coef Fsqd
_refine_ls_weighting_details 'calc w=1/[\s^2^(Fo^2^)+(0.0630P)^2^+6.7325P] where P=(Fo^2^+2Fc^2^)/3'
_refine_ls_weighting_scheme calc
_refine_ls_wR_factor_gt 0.1328
_refine_ls_wR_factor_ref 0.1390
_reflns_number_gt 7739
_reflns_number_total 9535
_reflns_threshold_expression >2sigma(I)
_cod_data_source_file ic500573e_si_002.cif
_cod_data_source_block Cu3hmt_EtOH
_cod_depositor_comments 'Adding full bibliography for 4340369--4340375.cif.'
_cod_original_cell_volume 6685.4(5)
_cod_database_code 4340369

loop_
_space_group_symop_id
_space_group_symop_operation_xyz
1 'x, y, z'
2 '-x+1/2, y+1/2, -z+1/2'
3 '-x, -y, -z'
4 'x-1/2, -y-1/2, z-1/2'

loop_
_atom_site_label
_atom_site_type_symbol
_atom_site_fract_x
_atom_site_fract_y
_atom_site_fract_z
_atom_site_U_iso_or_equiv
_atom_site_adp_type
_atom_site_occupancy
_atom_site_symmetry_multiplicity
_atom_site_calc_flag
_atom_site_refinement_flags
Cu3 Cu 0.58266(4) 0.83935(2) 0.234465(15) 0.04094(14) Uani 1 1 d U
Cu1 Cu 0.28311(3) 0.83652(3) 0.411373(16) 0.04271(15) Uani 1 1 d U
Cu2 Cu 0.16632(4) 0.65791(3) 0.213345(16) 0.04637(15) Uani 1 1 d U
O1 O 0.32317(19) 0.93536(14) 0.40431(9) 0.0445(6) Uani 1 1 d U
N2 N 0.2522(2) 0.75746(16) 0.24967(10) 0.0384(7) Uani 1 1 d U
O11 O 0.5905(2) 0.93760(14) 0.25558(8) 0.0455(6) Uani 1 1 d U
O10 O 0.6092(2) 0.74486(15) 0.21268(9) 0.0520(7) Uani 1 1 d U
O4 O 0.13994(19) 0.85732(14) 0.39560(9) 0.0435(6) Uani 1 1 d U
O9 O 0.5392(2) 0.86662(14) 0.16882(9) 0.0490(7) Uani 1 1 d U
O12 O 0.6419(2) 0.80859(14) 0.29653(9) 0.0452(6) Uani 1 1 d U
O5 O 0.0332(2) 0.69827(16) 0.22515(9) 0.0515(7) Uani 1 1 d U
N1 N 0.2974(2) 0.82571(16) 0.32415(10) 0.0393(7) Uani 1 1 d U
N3 N 0.4110(2) 0.82722(16) 0.25681(10) 0.0379(7) Uani 1 1 d U
O8 O 0.2763(2) 0.59743(15) 0.19373(10) 0.0538(7) Uani 1 1 d U
O3 O 0.2446(2) 0.74305(16) 0.43114(11) 0.0591(7) Uani 1 1 d U
O6 O 0.1559(2) 0.59754(16) 0.26914(10) 0.0608(8) Uani 1 1 d U
O2 O 0.4144(2) 0.81713(17) 0.44410(10) 0.0578(7) Uani 1 1 d U
O7 O 0.1675(2) 0.70643(15) 0.15154(9) 0.0497(7) Uani 1 1 d U
C19 C 0.3266(3) 0.6612(2) 0.12383(13) 0.0446(9) Uani 1 1 d U
N4 N 0.2456(2) 0.88798(17) 0.24851(10) 0.0421(7) Uani 1 1 d U
C34 C 0.6579(3) 0.8455(2) 0.33500(12) 0.0376(8) Uani 1 1 d U
C49 C 0.2483(3) 0.7598(2) 0.30336(12) 0.0412(8) Uani 1 1 d U
H49A H 0.2834 0.7183 0.3174 0.049 Uiso 1 1 calc RU
H49B H 0.1772 0.7579 0.3120 0.049 Uiso 1 1 calc RU
C46 C 0.5034(3) 0.9232(2) 0.42448(12) 0.0386(8) Uani 1 1 d U
C14 C 0.0149(3) 0.6543(2) 0.30568(14) 0.0495(9) Uani 1 1 d U
C29 C 0.5813(3) 0.7152(2) 0.17208(13) 0.0452(9) Uani 1 1 d U
C51 C 0.4040(3) 0.82758(19) 0.31017(12) 0.0367(8) Uani 1 1 d U
H51A H 0.4404 0.7865 0.3240 0.044 Uiso 1 1 calc RU
H51B H 0.4371 0.8702 0.3236 0.044 Uiso 1 1 calc RU
C36 C 0.6157(3) 0.9616(2) 0.29806(12) 0.0401(8) Uani 1 1 d U
C33 C 0.6961(3) 0.8005(2) 0.37757(13) 0.0488(10) Uani 1 1 d U
H33A H 0.6392 0.7757 0.3905 0.073 Uiso 1 1 calc RU
H33B H 0.7280 0.8306 0.4024 0.073 Uiso 1 1 calc RU
H33C H 0.7453 0.7666 0.3670 0.073 Uiso 1 1 calc RU
C53 C 0.3535(3) 0.8894(2) 0.23632(13) 0.0418(8) Uani 1 1 d U
H53A H 0.3854 0.9329 0.2489 0.050 Uiso 1 1 calc RU
H53B H 0.3571 0.8896 0.2011 0.050 Uiso 1 1 calc RU
C43 C 0.6074(3) 0.9591(2) 0.42593(12) 0.0397(8) Uani 1 1 d U
C3 C 0.0722(3) 0.7390(2) 0.39892(13) 0.0446(9) Uani 1 1 d U
C52 C 0.1988(3) 0.8221(2) 0.22973(13) 0.0448(9) Uani 1 1 d U
H52A H 0.2003 0.8218 0.1944 0.054 Uiso 1 1 calc RU
H52B H 0.1274 0.8207 0.2379 0.054 Uiso 1 1 calc RU
C35 C 0.6441(3) 0.91924(19) 0.33917(12) 0.0355(8) Uani 1 1 d U
C47 C 0.4159(3) 0.9599(2) 0.40667(12) 0.0407(8) Uani 1 1 d U
C22 C 0.4021(3) 0.6649(2) 0.08515(13) 0.0456(9) Uani 1 1 d U
C42 C 0.6426(3) 0.9948(2) 0.46845(13) 0.0486(10) Uani 1 1 d U
H42 H 0.6001 0.9976 0.4944 0.058 Uiso 1 1 calc RU
C50 C 0.3611(3) 0.7609(2) 0.23755(13) 0.0410(8) Uani 1 1 d U
H50A H 0.3651 0.7593 0.2024 0.049 Uiso 1 1 calc RU
H50B H 0.3975 0.7198 0.2513 0.049 Uiso 1 1 calc RU
C40 C 0.8027(3) 1.0225(2) 0.43500(14) 0.0498(10) Uani 1 1 d U
H40 H 0.8677 1.0432 0.4378 0.060 Uiso 1 1 calc RU
C38 C 0.6732(3) 0.95582(18) 0.38704(12) 0.0355(8) Uani 1 1 d U
C31 C 0.5146(3) 0.8248(2) 0.13310(13) 0.0446(9) Uani 1 1 d U
C45 C 0.4942(3) 0.8564(2) 0.44803(13) 0.0445(9) Uani 1 1 d U
C27 C 0.4926(3) 0.7062(2) 0.08928(12) 0.0416(9) Uani 1 1 d U
C26 C 0.5597(3) 0.7040(2) 0.05097(13) 0.0508(10) Uani 1 1 d U
H26 H 0.6197 0.7310 0.0533 0.061 Uiso 1 1 calc RU
C54 C 0.2428(3) 0.8881(2) 0.30184(12) 0.0422(9) Uani 1 1 d U
H54A H 0.1718 0.8875 0.3107 0.051 Uiso 1 1 calc RU
H54B H 0.2744 0.9316 0.3147 0.051 Uiso 1 1 calc RU
C37 C 0.6157(4) 1.0421(2) 0.30055(14) 0.0564(11) Uani 1 1 d U
H37A H 0.6652 1.0607 0.2793 0.085 Uiso 1 1 calc RU
H37B H 0.6333 1.0571 0.3334 0.085 Uiso 1 1 calc RU
H37C H 0.5485 1.0597 0.2905 0.085 Uiso 1 1 calc RU
C6 C -0.0238(3) 0.6932(2) 0.39179(14) 0.0493(9) Uani 1 1 d U
C39 C 0.7694(3) 0.9881(2) 0.39291(13) 0.0417(9) Uani 1 1 d U
H39 H 0.8129 0.9863 0.3672 0.050 Uiso 1 1 calc RU
C11 C -0.0488(3) 0.6533(2) 0.34947(15) 0.0554(11) Uani 1 1 d U
C25 C 0.5386(4) 0.6630(2) 0.01012(14) 0.0560(11) Uani 1 1 d U
H25 H 0.5842 0.6624 -0.0147 0.067 Uiso 1 1 calc RU
C4 C 0.0676(3) 0.8124(2) 0.38768(12) 0.0445(9) Uani 1 1 d U
C15 C -0.0162(3) 0.6936(2) 0.26399(14) 0.0510(10) Uani 1 1 d U
C30 C 0.5243(3) 0.7498(2) 0.13361(12) 0.0397(8) Uani 1 1 d U
C18 C 0.3306(3) 0.6031(2) 0.15684(14) 0.0476(9) Uani 1 1 d U
C41 C 0.7390(3) 1.0261(2) 0.47298(14) 0.0539(10) Uani 1 1 d U
H41 H 0.7605 1.0495 0.5017 0.065 Uiso 1 1 calc RU
C13 C 0.0930(4) 0.6031(2) 0.30313(14) 0.0573(11) Uani 1 1 d U
C20 C 0.2407(3) 0.7078(2) 0.12243(13) 0.0473(9) Uani 1 1 d U
C48 C 0.4221(3) 1.0363(2) 0.39100(17) 0.0587(11) Uani 1 1 d U
H48A H 0.4041 1.0399 0.3567 0.088 Uiso 1 1 calc RU
H48B H 0.4909 1.0536 0.3976 0.088 Uiso 1 1 calc RU
H48C H 0.3752 1.0645 0.4087 0.088 Uiso 1 1 calc RU
C5 C -0.0302(3) 0.8459(3) 0.36625(18) 0.0648(12) Uani 1 1 d U
H5A H -0.0499 0.8845 0.3867 0.097 Uiso 1 1 calc RU
H5B H -0.0839 0.8107 0.3642 0.097 Uiso 1 1 calc RU
H5C H -0.0191 0.8637 0.3342 0.097 Uiso 1 1 calc RU
C7 C -0.0882(3) 0.6884(3) 0.43055(15) 0.0620(12) Uani 1 1 d U
H7 H -0.0719 0.7146 0.4587 0.074 Uiso 1 1 calc RU
C2 C 0.1595(3) 0.7113(2) 0.42512(14) 0.0504(10) Uani 1 1 d U
C23 C 0.3833(4) 0.6251(3) 0.04252(14) 0.0604(11) Uani 1 1 d U
H23 H 0.3227 0.5989 0.0387 0.073 Uiso 1 1 calc RU
C44 C 0.5774(3) 0.8276(3) 0.48291(15) 0.0594(12) Uani 1 1 d U
H44A H 0.5655 0.8432 0.5154 0.089 Uiso 1 1 calc RU
H44B H 0.6430 0.8449 0.4738 0.089 Uiso 1 1 calc RU
H44C H 0.5768 0.7764 0.4818 0.089 Uiso 1 1 calc RU
C17 C 0.3973(4) 0.5385(3) 0.14810(18) 0.0671(12) Uani 1 1 d U
H17A H 0.4271 0.5213 0.1787 0.101 Uiso 1 1 calc RU
H17B H 0.4511 0.5516 0.1274 0.101 Uiso 1 1 calc RU
H17C H 0.3559 0.5015 0.1327 0.101 Uiso 1 1 calc RU
C21 C 0.2277(4) 0.7631(3) 0.08325(15) 0.0691(13) Uani 1 1 d U
H21A H 0.1577 0.7631 0.0702 0.104 Uiso 1 1 calc RU
H21B H 0.2727 0.7526 0.0577 0.104 Uiso 1 1 calc RU
H21C H 0.2443 0.8093 0.0967 0.104 Uiso 1 1 calc RU
C24 C 0.4512(4) 0.6232(3) 0.00594(14) 0.0629(12) Uani 1 1 d U
H24 H 0.4373 0.5948 -0.0215 0.075 Uiso 1 1 calc RU
C16 C -0.1161(3) 0.7333(3) 0.26120(17) 0.0735(14) Uani 1 1 d U
H16A H -0.1029 0.7837 0.2601 0.110 Uiso 1 1 calc RU
H16B H -0.1533 0.7225 0.2894 0.110 Uiso 1 1 calc RU
H16C H -0.1561 0.7191 0.2323 0.110 Uiso 1 1 calc RU
C32 C 0.4771(4) 0.8647(3) 0.08803(15) 0.0683(13) Uani 1 1 d U
H32A H 0.4280 0.9002 0.0965 0.102 Uiso 1 1 calc RU
H32B H 0.4452 0.8320 0.0649 0.102 Uiso 1 1 calc RU
H32C H 0.5343 0.8876 0.0739 0.102 Uiso 1 1 calc RU
C8 C -0.1735(4) 0.6470(3) 0.42866(18) 0.0752(14) Uani 1 1 d U
H8 H -0.2160 0.6460 0.4547 0.090 Uiso 1 1 calc RU
C28 C 0.6198(4) 0.6407(3) 0.16732(17) 0.0748(15) Uani 1 1 d U
H28A H 0.6934 0.6412 0.1664 0.112 Uiso 1 1 calc RU
H28B H 0.5903 0.6199 0.1377 0.112 Uiso 1 1 calc RU
H28C H 0.6005 0.6129 0.1947 0.112 Uiso 1 1 calc RU
C10 C -0.1351(4) 0.6106(3) 0.34823(18) 0.0806(16) Uani 1 1 d U
H10 H -0.1523 0.5842 0.3203 0.097 Uiso 1 1 calc RU
C1 C 0.1556(4) 0.6416(3) 0.4520(2) 0.0791(15) Uani 1 1 d U
H1A H 0.2163 0.6144 0.4465 0.119 Uiso 1 1 calc RU
H1B H 0.0958 0.6153 0.4404 0.119 Uiso 1 1 calc RU
H1C H 0.1522 0.6507 0.4863 0.119 Uiso 1 1 calc RU
C9 C -0.1968(4) 0.6060(4) 0.3872(2) 0.0899(18) Uani 1 1 d U
H9 H -0.2535 0.5757 0.3859 0.108 Uiso 1 1 calc RU
C12 C 0.1054(6) 0.5447(3) 0.34050(19) 0.096(2) Uani 1 1 d U
H12A H 0.0706 0.5025 0.3284 0.144 Uiso 1 1 calc RU
H12B H 0.0762 0.5597 0.3701 0.144 Uiso 1 1 calc RU
H12C H 0.1771 0.5345 0.3469 0.144 Uiso 1 1 calc RU

loop_
_atom_site_aniso_label
_atom_site_aniso_U_11
_atom_site_aniso_U_22
_atom_site_aniso_U_33
_atom_site_aniso_U_23
_atom_site_aniso_U_13
_atom_site_aniso_U_12
Cu3 0.0476(3) 0.0414(3) 0.0339(2) -0.00670(19) 0.00317(19) -0.0032(2)
Cu1 0.0370(3) 0.0493(3) 0.0418(3) -0.0022(2) 0.00180(19) -0.0057(2)
Cu2 0.0489(3) 0.0478(3) 0.0427(3) -0.0059(2) 0.0057(2) -0.0052(2)
O1 0.0375(14) 0.0501(16) 0.0455(14) -0.0041(12) -0.0003(11) -0.0041(12)
N2 0.0397(16) 0.0401(17) 0.0352(15) -0.0042(13) 0.0012(12) -0.0039(13)
O11 0.0568(16) 0.0432(15) 0.0362(13) -0.0024(11) -0.0008(11) -0.0070(13)
O10 0.0651(18) 0.0497(16) 0.0403(14) -0.0125(12) -0.0045(12) 0.0103(14)
O4 0.0415(14) 0.0473(16) 0.0423(14) -0.0003(11) 0.0070(11) -0.0055(12)
O9 0.0699(18) 0.0394(15) 0.0381(13) -0.0058(11) 0.0066(12) -0.0024(14)
O12 0.0512(16) 0.0438(15) 0.0399(13) -0.0084(12) -0.0031(11) 0.0022(13)
O5 0.0464(15) 0.0637(19) 0.0448(14) -0.0046(13) 0.0061(12) -0.0077(14)
N1 0.0409(17) 0.0447(18) 0.0327(15) -0.0041(13) 0.0054(12) -0.0057(14)
N3 0.0397(16) 0.0404(18) 0.0343(15) -0.0027(13) 0.0084(12) -0.0053(13)
O8 0.0581(17) 0.0528(17) 0.0516(16) 0.0013(13) 0.0133(13) 0.0028(14)
O3 0.0474(17) 0.0570(18) 0.0716(19) 0.0046(15) -0.0066(14) -0.0078(14)
O6 0.077(2) 0.0509(17) 0.0562(17) -0.0001(13) 0.0177(15) 0.0014(15)
O2 0.0455(16) 0.0653(19) 0.0614(17) 0.0135(14) -0.0063(13) -0.0128(14)
O7 0.0510(16) 0.0573(18) 0.0408(14) -0.0095(12) 0.0029(12) 0.0022(13)
C19 0.051(2) 0.045(2) 0.0377(19) -0.0100(16) -0.0001(16) -0.0052(18)
N4 0.0487(18) 0.0408(18) 0.0364(15) -0.0035(13) -0.0018(13) 0.0034(15)
C34 0.0299(19) 0.045(2) 0.0387(19) -0.0031(16) 0.0060(15) -0.0076(16)
C49 0.042(2) 0.045(2) 0.0375(18) -0.0034(16) 0.0040(15) -0.0012(17)
C46 0.0362(19) 0.051(2) 0.0289(17) -0.0027(15) 0.0023(14) -0.0040(17)
C14 0.053(2) 0.046(2) 0.050(2) -0.0102(18) 0.0085(18) -0.0174(18)
C29 0.047(2) 0.052(2) 0.0367(19) -0.0089(17) 0.0047(16) 0.0042(19)
C51 0.0401(19) 0.033(2) 0.0374(18) -0.0040(15) 0.0024(15) -0.0025(16)
C36 0.039(2) 0.043(2) 0.0382(19) -0.0038(16) 0.0019(15) -0.0031(17)
C33 0.054(2) 0.044(2) 0.047(2) 0.0035(18) -0.0044(18) 0.0054(19)
C53 0.054(2) 0.034(2) 0.0380(19) -0.0010(15) 0.0058(16) -0.0049(17)
C43 0.0385(19) 0.044(2) 0.0358(18) -0.0023(16) -0.0015(15) -0.0046(17)
C3 0.040(2) 0.057(2) 0.0375(19) -0.0047(17) 0.0086(16) -0.0137(18)
C52 0.041(2) 0.052(2) 0.041(2) -0.0058(17) -0.0025(16) 0.0011(18)
C35 0.0354(19) 0.039(2) 0.0324(17) -0.0027(15) 0.0013(14) -0.0046(16)
C47 0.041(2) 0.049(2) 0.0316(18) -0.0090(16) -0.0004(15) -0.0038(17)
C22 0.056(2) 0.046(2) 0.0348(19) -0.0059(16) 0.0024(16) 0.0008(19)
C42 0.049(2) 0.058(3) 0.039(2) -0.0103(18) 0.0018(17) -0.007(2)
C50 0.046(2) 0.039(2) 0.0381(18) -0.0034(16) 0.0068(16) -0.0053(17)
C40 0.041(2) 0.052(3) 0.055(2) 0.0023(19) -0.0063(17) -0.0173(19)
C38 0.0375(19) 0.0310(19) 0.0378(18) -0.0020(15) 0.0009(15) -0.0020(16)
C31 0.048(2) 0.049(2) 0.0369(19) -0.0026(17) 0.0053(16) -0.0045(18)
C45 0.041(2) 0.054(2) 0.0379(19) 0.0007(17) 0.0029(16) -0.0024(18)
C27 0.047(2) 0.046(2) 0.0319(18) -0.0034(16) 0.0047(15) 0.0074(18)
C26 0.064(3) 0.054(3) 0.035(2) -0.0019(17) 0.0101(17) 0.005(2)
C54 0.041(2) 0.044(2) 0.0417(19) -0.0049(16) 0.0057(16) -0.0023(17)
C37 0.080(3) 0.042(2) 0.046(2) -0.0025(18) -0.005(2) -0.002(2)
C6 0.047(2) 0.055(2) 0.046(2) -0.0018(19) 0.0074(17) -0.0099(19)
C39 0.040(2) 0.044(2) 0.0418(19) -0.0015(17) 0.0044(16) -0.0043(17)
C11 0.054(2) 0.062(3) 0.052(2) -0.005(2) 0.0107(18) -0.025(2)
C25 0.076(3) 0.062(3) 0.031(2) -0.0006(18) 0.0098(19) 0.016(2)
C4 0.042(2) 0.059(2) 0.0333(18) -0.0003(17) 0.0087(16) -0.0081(19)
C15 0.047(2) 0.054(3) 0.052(2) -0.0138(19) 0.0036(18) -0.0146(19)
C30 0.045(2) 0.043(2) 0.0315(17) -0.0057(15) 0.0076(15) -0.0032(17)
C18 0.044(2) 0.045(2) 0.054(2) -0.0080(18) 0.0066(18) -0.0055(18)
C41 0.061(3) 0.059(3) 0.041(2) -0.0072(19) -0.0113(18) -0.013(2)
C13 0.078(3) 0.052(3) 0.043(2) -0.0045(18) 0.011(2) -0.018(2)
C20 0.059(2) 0.047(2) 0.0343(19) -0.0108(17) -0.0066(17) -0.0043(19)
C48 0.048(2) 0.052(3) 0.075(3) 0.005(2) -0.006(2) 0.000(2)
C5 0.046(2) 0.071(3) 0.077(3) 0.005(2) -0.002(2) -0.004(2)
C7 0.056(3) 0.080(3) 0.051(2) -0.003(2) 0.0142(19) -0.022(2)
C2 0.055(2) 0.048(2) 0.048(2) -0.0021(18) 0.0067(18) -0.009(2)
C23 0.073(3) 0.066(3) 0.042(2) -0.016(2) -0.0001(19) -0.008(2)
C44 0.048(2) 0.075(3) 0.055(2) 0.014(2) -0.0073(19) -0.004(2)
C17 0.064(3) 0.059(3) 0.081(3) 0.010(2) 0.025(2) 0.002(2)
C21 0.080(3) 0.078(3) 0.048(2) 0.007(2) -0.002(2) 0.009(3)
C24 0.089(3) 0.064(3) 0.036(2) -0.015(2) 0.002(2) 0.006(3)
C16 0.051(3) 0.107(4) 0.063(3) -0.010(3) 0.010(2) 0.013(3)
C32 0.103(4) 0.055(3) 0.045(2) -0.001(2) -0.002(2) 0.006(3)
C8 0.068(3) 0.092(4) 0.068(3) 0.005(3) 0.023(2) -0.021(3)
C28 0.095(4) 0.064(3) 0.063(3) -0.019(2) -0.023(3) 0.028(3)
C10 0.083(4) 0.095(4) 0.065(3) -0.013(3) 0.013(2) -0.043(3)
C1 0.076(3) 0.064(3) 0.096(4) 0.017(3) -0.008(3) -0.010(3)
C9 0.073(3) 0.115(5) 0.083(3) -0.004(3) 0.017(3) -0.056(3)
C12 0.157(6) 0.063(3) 0.073(3) 0.015(3) 0.041(3) 0.025(4)

loop_
_atom_type_symbol
_atom_type_description
_atom_type_scat_dispersion_real
_atom_type_scat_dispersion_imag
_atom_type_scat_source
C C 0.0033 0.0016 'International Tables Vol C Tables 4.2.6.8 and 6.1.1.4'
H H 0.0000 0.0000 'International Tables Vol C Tables 4.2.6.8 and 6.1.1.4'
Cu Cu 0.3201 1.2651 'International Tables Vol C Tables 4.2.6.8 and 6.1.1.4'
N N 0.0061 0.0033 'International Tables Vol C Tables 4.2.6.8 and 6.1.1.4'
O O 0.0106 0.0060 'International Tables Vol C Tables 4.2.6.8 and 6.1.1.4'

loop_
_geom_angle_atom_site_label_1
_geom_angle_atom_site_label_2
_geom_angle_atom_site_label_3
_geom_angle
O11 Cu3 N3 92.73(11)
O10 Cu3 O11 166.44(12)
O10 Cu3 O9 90.08(11)
O10 Cu3 O12 85.92(11)
O10 Cu3 N3 100.58(12)
O9 Cu3 O11 92.04(11)
O9 Cu3 N3 92.15(11)
O12 Cu3 O11 90.47(10)
O12 Cu3 O9 172.79(12)
O12 Cu3 N3 94.47(11)
O1 Cu1 N1 86.79(10)
O4 Cu1 O1 92.69(11)
O4 Cu1 N1 85.67(10)
O3 Cu1 O1 169.22(11)
O3 Cu1 O4 88.99(12)
O3 Cu1 N1 103.96(12)
O3 Cu1 O2 86.28(12)
O2 Cu1 O1 89.42(12)
O2 Cu1 O4 165.08(12)
O2 Cu1 N1 109.20(12)
O5 Cu2 N2 91.57(11)
O8 Cu2 N2 103.91(11)
O8 Cu2 O5 164.51(12)
O6 Cu2 N2 100.50(12)
O6 Cu2 O5 89.47(12)
O6 Cu2 O8 87.99(12)
O6 Cu2 O7 171.12(12)
O7 Cu2 N2 88.35(11)
O7 Cu2 O5 90.98(11)
O7 Cu2 O8 89.23(11)
C47 O1 Cu1 126.4(2)
C49 N2 Cu2 113.6(2)
C49 N2 C52 107.5(3)
C52 N2 Cu2 106.8(2)
C50 N2 Cu2 112.1(2)
C50 N2 C49 108.2(3)
C50 N2 C52 108.4(3)
C36 O11 Cu3 128.1(2)
C29 O10 Cu3 129.0(3)
C4 O4 Cu1 126.9(3)
C31 O9 Cu3 126.9(3)
C34 O12 Cu3 127.8(2)
C15 O5 Cu2 127.7(3)
C49 N1 Cu1 113.1(2)
C51 N1 Cu1 112.8(2)
C51 N1 C49 108.2(3)
C51 N1 C54 108.2(3)
C54 N1 Cu1 106.3(2)
C54 N1 C49 108.1(3)
C51 N3 Cu3 111.9(2)
C51 N3 C53 108.4(3)
C51 N3 C50 107.9(3)
C53 N3 Cu3 106.9(2)
C53 N3 C50 108.8(3)
C50 N3 Cu3 112.9(2)
C18 O8 Cu2 129.0(3)
C2 O3 Cu1 129.8(3)
C13 O6 Cu2 127.8(3)
C45 O2 Cu1 129.2(3)
C20 O7 Cu2 127.2(3)
C18 C19 C22 119.4(4)
C18 C19 C20 119.3(4)
C20 C19 C22 120.3(4)
C53 N4 C54 108.0(3)
C52 N4 C53 108.7(3)
C52 N4 C54 108.7(3)
O12 C34 C33 111.9(3)
O12 C34 C35 126.2(3)
C35 C34 C33 121.9(3)
N2 C49 N1 111.6(3)
C47 C46 C43 120.1(3)
C47 C46 C45 120.4(3)
C45 C46 C43 118.8(3)
C15 C14 C11 121.0(4)
C15 C14 C13 119.6(4)
C13 C14 C11 117.9(4)
O10 C29 C30 124.3(4)
O10 C29 C28 113.8(3)
C30 C29 C28 121.9(3)
N1 C51 N3 112.1(3)
O11 C36 C35 125.1(3)
O11 C36 C37 113.1(3)
C35 C36 C37 121.8(3)
N4 C53 N3 111.7(3)
C42 C43 C46 119.0(3)
C42 C43 C38 118.0(3)
C38 C43 C46 123.0(3)
C4 C3 C6 119.9(4)
C4 C3 C2 119.6(3)
C2 C3 C6 119.4(4)
N4 C52 N2 112.6(3)
C34 C35 C36 121.3(3)
C34 C35 C38 119.5(3)
C36 C35 C38 118.8(3)
O1 C47 C46 125.8(4)
O1 C47 C48 113.1(3)
C46 C47 C48 121.0(3)
C27 C22 C19 123.5(3)
C23 C22 C19 118.8(4)
C23 C22 C27 117.7(4)
C41 C42 C43 121.9(4)
N2 C50 N3 111.2(3)
C39 C40 C41 119.2(4)
C43 C38 C35 123.1(3)
C39 C38 C43 118.5(3)
C39 C38 C35 118.4(3)
O9 C31 C30 125.7(3)
O9 C31 C32 112.4(4)
C30 C31 C32 121.9(3)
O2 C45 C46 124.2(3)
O2 C45 C44 113.7(4)
C46 C45 C44 122.0(4)
C22 C27 C30 123.5(3)
C26 C27 C22 118.5(3)
C26 C27 C30 117.9(3)
C25 C26 C27 121.6(4)
N4 C54 N1 111.9(3)
C11 C6 C3 123.8(3)
C7 C6 C3 117.7(4)
C7 C6 C11 118.4(4)
C40 C39 C38 122.7(3)
C6 C11 C14 122.9(3)
C10 C11 C14 118.5(4)
C10 C11 C6 118.6(4)
C24 C25 C26 120.1(4)
O4 C4 C3 125.9(4)
O4 C4 C5 113.0(4)
C3 C4 C5 121.0(4)
O5 C15 C14 125.6(4)
O5 C15 C16 113.7(4)
C14 C15 C16 120.8(4)
C29 C30 C27 117.7(3)
C31 C30 C29 120.4(3)
C31 C30 C27 120.8(3)
O8 C18 C19 124.9(4)
O8 C18 C17 114.1(4)
C19 C18 C17 120.8(4)
C40 C41 C42 119.8(4)
O6 C13 C14 126.0(4)
O6 C13 C12 113.0(4)
C14 C13 C12 120.9(4)
O7 C20 C19 125.9(4)
O7 C20 C21 113.9(4)
C19 C20 C21 120.1(4)
C8 C7 C6 122.4(4)
O3 C2 C3 124.7(4)
O3 C2 C1 113.6(4)
C3 C2 C1 121.5(4)
C24 C23 C22 122.5(4)
C25 C24 C23 119.6(4)
C7 C8 C9 119.2(4)
C11 C10 C9 121.9(5)
C10 C9 C8 119.4(5)

loop_
_geom_bond_atom_site_label_1
_geom_bond_atom_site_label_2
_geom_bond_distance
Cu3 O11 1.930(3)
Cu3 O10 1.906(3)
Cu3 O9 1.926(3)
Cu3 O12 1.917(2)
Cu3 N3 2.364(3)
Cu1 O1 1.936(3)
Cu1 O4 1.929(3)
Cu1 N1 2.421(3)
Cu1 O3 1.909(3)
Cu1 O2 1.919(3)
Cu2 N2 2.364(3)
Cu2 O5 1.936(3)
Cu2 O8 1.928(3)
Cu2 O6 1.915(3)
Cu2 O7 1.926(3)
O1 C47 1.291(4)
N2 C49 1.478(4)
N2 C52 1.484(5)
N2 C50 1.477(5)
O11 C36 1.275(4)
O10 C29 1.278(4)
O4 C4 1.273(5)
O9 C31 1.281(4)
O12 C34 1.269(4)
O5 C15 1.280(5)
N1 C49 1.489(5)
N1 C51 1.461(5)
N1 C54 1.482(5)
N3 C51 1.473(4)
N3 C53 1.478(5)
N3 C50 1.485(5)
O8 C18 1.274(5)
O3 C2 1.260(5)
O6 C13 1.282(5)
O2 C45 1.272(5)
O7 C20 1.280(5)
C19 C22 1.491(6)
C19 C18 1.415(6)
C19 C20 1.417(6)
N4 C53 1.465(5)
N4 C52 1.457(5)
N4 C54 1.466(4)
C34 C33 1.501(5)
C34 C35 1.398(5)
C46 C43 1.511(5)
C46 C47 1.394(5)
C46 C45 1.417(5)
C14 C11 1.501(6)
C14 C15 1.401(6)
C14 C13 1.403(6)
C29 C30 1.412(5)
C29 C28 1.492(6)
C36 C35 1.411(5)
C36 C37 1.510(5)
C43 C42 1.399(5)
C43 C38 1.409(5)
C3 C6 1.520(5)
C3 C4 1.408(6)
C3 C2 1.409(6)
C35 C38 1.511(5)
C47 C48 1.498(6)
C22 C27 1.408(6)
C22 C23 1.397(5)
C42 C41 1.384(6)
C40 C39 1.371(5)
C40 C41 1.372(6)
C38 C39 1.393(5)
C31 C30 1.411(5)
C31 C32 1.502(6)
C45 C44 1.503(5)
C27 C26 1.407(5)
C27 C30 1.503(5)
C26 C25 1.374(6)
C6 C11 1.404(6)
C6 C7 1.396(6)
C11 C10 1.378(6)
C25 C24 1.360(7)
C4 C5 1.508(6)
C15 C16 1.496(6)
C18 C17 1.518(6)
C13 C12 1.502(7)
C20 C21 1.497(6)
C7 C8 1.353(7)
C2 C1 1.501(6)
C23 C24 1.376(6)
C8 C9 1.391(7)
C10 C9 1.379(7)

loop_
_geom_torsion_atom_site_label_1
_geom_torsion_atom_site_label_2
_geom_torsion_atom_site_label_3
_geom_torsion_atom_site_label_4
_geom_torsion
Cu3 O11 C36 C35 0.1(5)
Cu3 O11 C36 C37 178.5(3)
Cu3 O10 C29 C30 1.3(6)
Cu3 O10 C29 C28 178.0(3)
Cu3 O9 C31 C30 -6.7(6)
Cu3 O9 C31 C32 175.9(3)
Cu3 O12 C34 C33 174.4(2)
Cu3 O12 C34 C35 -6.3(5)
Cu3 N3 C51 N1 175.5(2)
Cu3 N3 C53 N4 -179.3(2)
Cu3 N3 C50 N2 -176.5(2)
Cu1 O1 C47 C46 -14.0(5)
Cu1 O1 C47 C48 169.8(2)
Cu1 O4 C4 C3 14.6(5)
Cu1 O4 C4 C5 -168.0(3)
Cu1 N1 C49 N2 176.0(2)
Cu1 N1 C51 N3 -175.1(2)
Cu1 N1 C54 N4 -179.9(2)
Cu1 O3 C2 C3 3.4(6)
Cu1 O3 C2 C1 -172.1(3)
Cu1 O2 C45 C46 -5.2(6)
Cu1 O2 C45 C44 171.1(3)
Cu2 N2 C49 N1 -176.3(2)
Cu2 N2 C52 N4 -178.9(2)
Cu2 N2 C50 N3 174.7(2)
Cu2 O5 C15 C14 -3.6(6)
Cu2 O5 C15 C16 178.2(3)
Cu2 O8 C18 C19 6.1(6)
Cu2 O8 C18 C17 -169.6(3)
Cu2 O6 C13 C14 2.3(6)
Cu2 O6 C13 C12 178.4(4)
Cu2 O7 C20 C19 15.4(5)
Cu2 O7 C20 C21 -166.7(3)
O1 Cu1 O4 C4 170.9(3)
O1 Cu1 N1 C49 -165.4(2)
O1 Cu1 N1 C51 71.4(2)
O1 Cu1 N1 C54 -47.0(2)
O1 Cu1 O3 C2 110.4(6)
O1 Cu1 O2 C45 -11.1(3)
N2 Cu2 O5 C15 -85.2(3)
N2 Cu2 O8 C18 -78.3(3)
N2 Cu2 O6 C13 76.9(4)
N2 Cu2 O7 C20 83.8(3)
O11 Cu3 O10 C29 -113.0(5)
O11 Cu3 O9 C31 -177.0(3)
O11 Cu3 O12 C34 10.1(3)
O11 Cu3 N3 C51 -70.1(2)
O11 Cu3 N3 C53 48.4(2)
O11 Cu3 N3 C50 168.0(2)
O11 C36 C35 C34 7.4(6)
O11 C36 C35 C38 179.3(3)
O10 Cu3 O11 C36 -81.5(5)
O10 Cu3 O9 C31 16.4(3)
O10 Cu3 O12 C34 177.0(3)
O10 Cu3 N3 C51 107.3(2)
O10 Cu3 N3 C53 -134.2(2)
O10 Cu3 N3 C50 -14.6(2)
O10 C29 C30 C31 15.0(6)
O10 C29 C30 C27 -176.6(4)
O4 Cu1 O1 C47 -174.5(3)
O4 Cu1 N1 C49 -72.5(2)
O4 Cu1 N1 C51 164.4(2)
O4 Cu1 N1 C54 46.0(2)
O4 Cu1 O3 C2 11.2(4)
O4 Cu1 O2 C45 -109.4(5)
O9 Cu3 O11 C36 179.7(3)
O9 Cu3 O10 C29 -13.9(3)
O9 Cu3 O12 C34 120.5(9)
O9 Cu3 N3 C51 -162.2(2)
O9 Cu3 N3 C53 -43.7(2)
O9 Cu3 N3 C50 75.9(2)
O9 C31 C30 C29 -12.1(6)
O9 C31 C30 C27 179.9(4)
O12 Cu3 O11 C36 -7.1(3)
O12 Cu3 O10 C29 172.1(3)
O12 Cu3 O9 C31 72.6(10)
O12 Cu3 N3 C51 20.6(2)
O12 Cu3 N3 C53 139.1(2)
O12 Cu3 N3 C50 -101.3(2)
O12 C34 C35 C36 -4.2(6)
O12 C34 C35 C38 -176.1(3)
O5 Cu2 N2 C49 72.7(2)
O5 Cu2 N2 C52 -45.7(2)
O5 Cu2 N2 C50 -164.2(2)
O5 Cu2 O8 C18 100.7(5)
O5 Cu2 O6 C13 -14.6(4)
O5 Cu2 O7 C20 175.4(3)
N1 Cu1 O1 C47 -89.0(3)
N1 Cu1 O4 C4 84.3(3)
N1 Cu1 O3 C2 -74.0(4)
N1 Cu1 O2 C45 75.3(4)
N3 Cu3 O11 C36 87.4(3)
N3 Cu3 O10 C29 78.3(3)
N3 Cu3 O9 C31 -84.2(3)
N3 Cu3 O12 C34 -82.7(3)
O8 Cu2 N2 C49 -107.6(2)
O8 Cu2 N2 C52 134.1(2)
O8 Cu2 N2 C50 15.5(2)
O8 Cu2 O5 C15 95.8(5)
O8 Cu2 O6 C13 -179.3(4)
O8 Cu2 O7 C20 -20.1(3)
O3 Cu1 O1 C47 86.7(7)
O3 Cu1 O4 C4 -19.8(3)
O3 Cu1 N1 C49 15.4(3)
O3 Cu1 N1 C51 -107.7(2)
O3 Cu1 N1 C54 133.9(2)
O3 Cu1 O2 C45 178.8(4)
O6 Cu2 N2 C49 -17.0(3)
O6 Cu2 N2 C52 -135.4(2)
O6 Cu2 N2 C50 106.0(2)
O6 Cu2 O5 C15 15.3(3)
O6 Cu2 O8 C18 -178.6(3)
O6 Cu2 O7 C20 -91.8(9)
O2 Cu1 O1 C47 20.2(3)
O2 Cu1 O4 C4 -91.2(5)
O2 Cu1 N1 C49 106.3(2)
O2 Cu1 N1 C51 -16.8(3)
O2 Cu1 N1 C54 -135.2(2)
O2 Cu1 O3 C2 177.1(4)
O7 Cu2 N2 C49 163.6(2)
O7 Cu2 N2 C52 45.3(2)
O7 Cu2 N2 C50 -73.3(2)
O7 Cu2 O5 C15 -173.6(3)
O7 Cu2 O8 C18 9.8(3)
O7 Cu2 O6 C13 -107.5(8)
C19 C22 C27 C26 178.3(4)
C19 C22 C27 C30 1.5(6)
C19 C22 C23 C24 -177.2(4)
C34 C35 C38 C43 -84.0(5)
C34 C35 C38 C39 96.4(4)
C49 N2 C52 N4 58.8(4)
C49 N2 C50 N3 -59.2(4)
C49 N1 C51 N3 59.1(4)
C49 N1 C54 N4 -58.2(4)
C46 C43 C42 C41 177.1(4)
C46 C43 C38 C35 3.2(6)
C46 C43 C38 C39 -177.1(3)
C14 C11 C10 C9 179.1(6)
C51 N1 C49 N2 -58.3(4)
C51 N1 C54 N4 58.7(4)
C51 N3 C53 N4 -58.5(4)
C51 N3 C50 N2 59.4(4)
C36 C35 C38 C43 103.9(4)
C36 C35 C38 C39 -75.7(4)
C33 C34 C35 C36 175.1(3)
C33 C34 C35 C38 3.2(5)
C53 N3 C51 N1 57.9(4)
C53 N3 C50 N2 -58.0(4)
C53 N4 C52 N2 58.4(4)
C53 N4 C54 N1 -59.4(4)
C43 C46 C47 O1 -178.9(3)
C43 C46 C47 C48 -3.0(5)
C43 C46 C45 O2 -170.8(3)
C43 C46 C45 C44 13.2(5)
C43 C42 C41 C40 0.0(7)
C43 C38 C39 C40 0.4(6)
C3 C6 C11 C14 -2.8(7)
C3 C6 C11 C10 176.5(5)
C3 C6 C7 C8 -177.5(5)
C52 N2 C49 N1 -58.4(4)
C52 N2 C50 N3 57.1(3)
C52 N4 C53 N3 -58.5(4)
C52 N4 C54 N1 58.4(4)
C35 C38 C39 C40 -179.9(4)
C47 C46 C43 C42 92.6(4)
C47 C46 C43 C38 -90.3(5)
C47 C46 C45 O2 18.6(6)
C47 C46 C45 C44 -157.5(4)
C22 C19 C18 O8 173.6(4)
C22 C19 C18 C17 -11.0(6)
C22 C19 C20 O7 175.1(3)
C22 C19 C20 C21 -2.6(6)
C22 C27 C26 C25 0.1(6)
C22 C27 C30 C29 86.4(5)
C22 C27 C30 C31 -105.3(5)
C22 C23 C24 C25 -2.2(7)
C42 C43 C38 C35 -179.7(3)
C42 C43 C38 C39 -0.1(5)
C50 N2 C49 N1 58.5(4)
C50 N2 C52 N4 -57.9(4)
C50 N3 C51 N1 -59.8(4)
C50 N3 C53 N4 58.5(4)
C38 C43 C42 C41 -0.2(6)
C45 C46 C43 C42 -78.0(5)
C45 C46 C43 C38 99.1(4)
C45 C46 C47 O1 -8.4(5)
C45 C46 C47 C48 167.5(4)
C27 C22 C23 C24 2.3(7)
C27 C26 C25 C24 0.1(7)
C26 C27 C30 C29 -90.4(4)
C26 C27 C30 C31 77.9(5)
C26 C25 C24 C23 0.9(7)
C54 N1 C49 N2 58.7(4)
C54 N1 C51 N3 -57.8(4)
C54 N4 C53 N3 59.3(4)
C54 N4 C52 N2 -58.9(4)
C37 C36 C35 C34 -170.9(4)
C37 C36 C35 C38 1.1(5)
C6 C3 C4 O4 174.1(3)
C6 C3 C4 C5 -3.0(5)
C6 C3 C2 O3 176.3(4)
C6 C3 C2 C1 -8.5(6)
C6 C11 C10 C9 -0.3(9)
C6 C7 C8 C9 1.9(9)
C39 C40 C41 C42 0.3(7)
C11 C14 C15 O5 179.4(4)
C11 C14 C15 C16 -2.6(6)
C11 C14 C13 O6 -178.1(4)
C11 C14 C13 C12 6.0(6)
C11 C6 C7 C8 -0.3(8)
C11 C10 C9 C8 1.9(10)
C4 C3 C6 C11 94.5(5)
C4 C3 C6 C7 -88.4(5)
C4 C3 C2 O3 -15.6(6)
C4 C3 C2 C1 159.6(4)
C15 C14 C11 C6 -102.7(5)
C15 C14 C11 C10 78.0(6)
C15 C14 C13 O6 15.7(7)
C15 C14 C13 C12 -160.1(5)
C30 C27 C26 C25 177.1(4)
C18 C19 C22 C27 -97.9(5)
C18 C19 C22 C23 81.6(5)
C18 C19 C20 O7 6.2(6)
C18 C19 C20 C21 -171.5(4)
C41 C40 C39 C38 -0.5(6)
C13 C14 C11 C6 91.4(5)
C13 C14 C11 C10 -88.0(6)
C13 C14 C15 O5 -14.9(6)
C13 C14 C15 C16 163.2(4)
C20 C19 C22 C27 93.3(5)
C20 C19 C22 C23 -87.2(5)
C20 C19 C18 O8 -17.4(6)
C20 C19 C18 C17 158.0(4)
C7 C6 C11 C14 -179.9(4)
C7 C6 C11 C10 -0.6(7)
C7 C8 C9 C10 -2.7(10)
C2 C3 C6 C11 -97.4(5)
C2 C3 C6 C7 79.7(5)
C2 C3 C4 O4 6.0(6)
C2 C3 C4 C5 -171.1(4)
C23 C22 C27 C26 -1.2(6)
C23 C22 C27 C30 -178.0(4)
C32 C31 C30 C29 165.1(4)
C32 C31 C30 C27 -2.9(6)
C28 C29 C30 C31 -161.5(4)
C28 C29 C30 C27 6.9(6)
